data_4509464
loop_
_publ_author_name
'Zhao, Xiao-Qing'
'Zuo, Ya'
'Gao, Dong-Liang'
'Zhao, Bin'
'Shi, Wei'
'Cheng, Peng'

_publ_section_title
;
 Syntheses, Structures, and Luminescence Properties of a Series of
 LnIII&#x2212;BaIIHeterometal-Organic Frameworks
;
_journal_issue 9
_journal_name_full 'Crystal Growth &amp; Design'
_journal_page_first 3948
_journal_paper_doi 10.1021/cg9000818
_journal_volume 9
_journal_year 2009
_chemical_formula_sum 'C21 H29 Ba1.5 N3 O22 Tb'
_chemical_formula_weight 1040.40
_chemical_name_systematic
; 
 ? 
;
_space_group_IT_number 14
_symmetry_cell_setting monoclinic
_symmetry_space_group_name_Hall '-P 2ybc'
_symmetry_space_group_name_H-M 'P 1 21/c 1'
_atom_sites_solution_hydrogens geom
_atom_sites_solution_primary direct
_atom_sites_solution_secondary difmap
_audit_creation_method SHELXL-97
_cell_angle_alpha 90.00
_cell_angle_beta 106.545(3)
_cell_angle_gamma 90.00
_cell_formula_units_Z 4
_cell_length_a 10.129(2)
_cell_length_b 21.070(4)
_cell_length_c 15.365(3)
_cell_measurement_temperature 113(2)
_cell_volume 3143.4(11)
_computing_cell_refinement 'Bruker XSCANS'
_computing_data_collection 'Bruker XSCANS'
_computing_data_reduction 'Bruker SHELXTL'
_computing_molecular_graphics 'Bruker SHELXTL'
_computing_publication_material 'Bruker SHELXTL'
_computing_structure_refinement 'SHELXL-97 (Sheldrick, 1997)'
_computing_structure_solution 'SHELXS-97 (Sheldrick, 1990)'
_diffrn_ambient_temperature 113(2)
_diffrn_measured_fraction_theta_full 0.993
_diffrn_measured_fraction_theta_max 0.993
_diffrn_measurement_device_type 'Bruker P4'
_diffrn_measurement_method '\w scans'
_diffrn_radiation_monochromator graphite
_diffrn_radiation_source 'fine-focus sealed tube'
_diffrn_radiation_type MoK\a
_diffrn_radiation_wavelength 0.71070
_diffrn_reflns_av_R_equivalents 0.0416
_diffrn_reflns_av_sigmaI/netI 0.0339
_diffrn_reflns_limit_h_max 12
_diffrn_reflns_limit_h_min -11
_diffrn_reflns_limit_k_max 25
_diffrn_reflns_limit_k_min -23
_diffrn_reflns_limit_l_max 18
_diffrn_reflns_limit_l_min -18
_diffrn_reflns_number 23446
_diffrn_reflns_theta_full 25.01
_diffrn_reflns_theta_max 25.01
_diffrn_reflns_theta_min 1.93
_exptl_absorpt_coefficient_mu 4.187
_exptl_absorpt_correction_T_max 0.7305
_exptl_absorpt_correction_T_min 0.5917
_exptl_absorpt_correction_type multi-scan
_exptl_absorpt_process_details SADABS
_exptl_crystal_density_diffrn 2.198
_exptl_crystal_density_method 'not measured'
_exptl_crystal_F_000 2004
_exptl_crystal_size_max 0.14
_exptl_crystal_size_mid 0.12
_exptl_crystal_size_min 0.08
_refine_diff_density_max 5.593
_refine_diff_density_min -2.246
_refine_diff_density_rms 0.195
_refine_ls_extinction_method none
_refine_ls_goodness_of_fit_ref 1.057
_refine_ls_hydrogen_treatment constr
_refine_ls_matrix_type full
_refine_ls_number_parameters 451
_refine_ls_number_reflns 5495
_refine_ls_number_restraints 12
_refine_ls_restrained_S_all 1.057
_refine_ls_R_factor_all 0.0511
_refine_ls_R_factor_gt 0.0480
_refine_ls_shift/su_max 0.005
_refine_ls_shift/su_mean 0.000
_refine_ls_structure_factor_coef Fsqd
_refine_ls_weighting_details 'calc w=1/[\s^2^(Fo^2^)+(0.0425P)^2^+52.1820P] where P=(Fo^2^+2Fc^2^)/3'
_refine_ls_weighting_scheme calc
_refine_ls_wR_factor_gt 0.1101
_refine_ls_wR_factor_ref 0.1124
_reflns_number_gt 5167
_reflns_number_total 5495
_reflns_threshold_expression >2sigma(I)
_cod_data_source_file cg9000818sup8.cif
_cod_data_source_block r60614e
_cod_depositor_comments
;
The following automatic conversions were performed:

'_symmetry_cell_setting' value 'Monoclinic' changed to 'monoclinic'
according to /home/saulius/struct/CIF-dictionaries/cif_core.dic
dictionary named 'cif_core.dic' version 2.4.2 from
2011-04-26.

'_exptl_absorpt_correction_type' value 'Multi-Scan'
changed to 'multi-scan' according to
/home/saulius/struct/CIF-dictionaries/cif_core.dic dictionary named
'cif_core.dic' version 2.4.2 from 2011-04-26.

Automatic conversion script
Id: cif_fix_values 1891 2012-01-12 08:04:46Z andrius 
;
_cod_original_cell_volume 3143.5(10)
_cod_original_sg_symbol_H-M P21/c
_cod_original_formula_sum 'C21 H29 Ba1.50 N3 O22 Tb'
_cod_database_code 4509464

loop_
_symmetry_equiv_pos_as_xyz
'x, y, z'
'-x, y+1/2, -z+1/2'
'-x, -y, -z'
'x, -y-1/2, z-1/2'

loop_
_atom_site_label
_atom_site_type_symbol
_atom_site_fract_x
_atom_site_fract_y
_atom_site_fract_z
_atom_site_U_iso_or_equiv
_atom_site_adp_type
_atom_site_occupancy
_atom_site_symmetry_multiplicity
_atom_site_calc_flag
_atom_site_refinement_flags
Tb1 Tb 0.997481(19) 0.592436(9) 0.749710(13) 0.01142(5) Uani 1 1 d .
Ba1 Ba 0.56732(2) 0.576789(11) 0.417492(16) 0.01287(6) Uani 1 1 d .
Ba2 Ba 0.41763(6) 0.51681(3) 0.11044(4) 0.02833(15) Uani 0.50 1 d P
C1 C 1.2023(4) 0.7179(2) 0.7877(3) 0.0169(11) Uani 1 1 d .
C2 C 1.1545(4) 0.71917(19) 0.6852(3) 0.0140(10) Uani 1 1 d .
C3 C 1.1942(4) 0.7633(2) 0.6312(3) 0.0184(11) Uani 1 1 d .
H3 H 1.2571 0.7962 0.6575 0.022 Uiso 1 1 calc R
C4 C 1.1404(5) 0.7587(2) 0.5372(3) 0.0226(11) Uani 1 1 d .
H4 H 1.1675 0.7879 0.4985 0.027 Uiso 1 1 calc R
C5 C 1.0469(4) 0.7110(2) 0.5009(3) 0.0202(11) Uani 1 1 d .
H5 H 1.0077 0.7077 0.4371 0.024 Uiso 1 1 calc R
C6 C 1.0111(4) 0.6682(2) 0.5590(3) 0.0155(10) Uani 1 1 d .
C7 C 0.9106(4) 0.6150(2) 0.5285(3) 0.0174(11) Uani 1 1 d .
C8 C 0.7488(4) 0.5015(2) 0.2695(3) 0.0169(11) Uani 1 1 d .
C9 C 0.8572(4) 0.5492(2) 0.2659(3) 0.0150(10) Uani 1 1 d .
C10 C 0.8335(5) 0.6143(2) 0.2590(3) 0.0201(11) Uani 1 1 d .
H10 H 0.7450 0.6311 0.2552 0.024 Uiso 1 1 calc R
C11 C 0.9411(5) 0.6536(2) 0.2580(3) 0.0195(11) Uani 1 1 d .
H11 H 0.9276 0.6982 0.2540 0.023 Uiso 1 1 calc R
C12 C 1.0695(5) 0.6285(2) 0.2626(3) 0.0170(11) Uani 1 1 d .
H12 H 1.1454 0.6553 0.2633 0.020 Uiso 1 1 calc R
C13 C 1.0833(4) 0.56348(19) 0.2661(3) 0.0131(10) Uani 1 1 d .
C14 C 1.2168(4) 0.5307(2) 0.2647(3) 0.0148(10) Uani 1 1 d .
C15 C 0.0834(4) 0.5618(2) -0.0311(3) 0.0195(11) Uani 1 1 d .
C16 C -0.0396(4) 0.6043(2) -0.0412(3) 0.0188(11) Uani 1 1 d .
C17 C -0.0945(5) 0.6199(3) 0.0300(3) 0.0332(14) Uani 1 1 d .
H17 H -0.0575 0.6019 0.0885 0.040 Uiso 1 1 calc R
C18 C -0.2030(5) 0.6617(3) 0.0136(3) 0.0401(16) Uani 1 1 d .
H18 H -0.2417 0.6728 0.0611 0.048 Uiso 1 1 calc R
C19 C -0.2556(5) 0.6875(3) -0.0716(3) 0.0329(14) Uani 1 1 d .
H19 H -0.3292 0.7172 -0.0833 0.039 Uiso 1 1 calc R
C20 C -0.1988(4) 0.6693(2) -0.1403(3) 0.0171(11) Uani 1 1 d .
C21 C -0.2521(5) 0.6904(2) -0.2375(3) 0.0189(11) Uani 1 1 d .
N1 N 1.0652(3) 0.67184(17) 0.6496(2) 0.0142(9) Uani 1 1 d .
N2 N 0.9802(3) 0.52431(16) 0.2678(2) 0.0139(9) Uani 1 1 d .
N3 N -0.0917(3) 0.62830(16) -0.1242(2) 0.0137(8) Uani 1 1 d .
O1 O 1.1539(3) 0.67491(14) 0.8264(2) 0.0189(8) Uani 1 1 d .
O2 O 1.2887(3) 0.75955(14) 0.8281(2) 0.0207(8) Uani 1 1 d .
O3 O 0.9025(3) 0.57552(15) 0.5905(2) 0.0198(8) Uani 1 1 d .
O4 O 0.8418(3) 0.61198(17) 0.4482(2) 0.0272(9) Uani 1 1 d .
O5 O 0.6334(3) 0.52140(15) 0.2724(2) 0.0216(8) Uani 1 1 d .
O6 O 0.7808(3) 0.44339(15) 0.2665(2) 0.0190(8) Uani 1 1 d .
O7 O 1.2087(3) 0.47013(13) 0.2579(2) 0.0156(7) Uani 1 1 d .
O8 O 1.3209(3) 0.56300(15) 0.2712(2) 0.0228(9) Uani 1 1 d .
O9 O 0.1504(3) 0.54483(19) 0.0474(2) 0.0310(10) Uani 1 1 d .
O10 O 0.1107(3) 0.54761(14) -0.10402(19) 0.0173(8) Uani 1 1 d .
O11 O -0.1847(3) 0.67022(14) -0.2907(2) 0.0186(8) Uani 1 1 d .
O12 O -0.3580(4) 0.72364(17) -0.2614(2) 0.0351(10) Uani 1 1 d .
O13 O 0.7560(4) 0.47828(18) 0.4905(3) 0.0382(11) Uani 1 1 d .
O14 O 0.6396(3) 0.68479(16) 0.5316(2) 0.0260(9) Uani 1 1 d .
O15 O 0.5558(3) 0.54702(14) 0.59349(19) 0.0180(8) Uani 1 1 d .
O16 O 0.3357(3) 0.63913(16) 0.4583(2) 0.0244(8) Uani 1 1 d .
O17 O 0.5148(3) 0.68091(16) 0.2997(2) 0.0316(9) Uani 1 1 d .
O18 O 0.5256(7) 0.3939(4) 0.1506(5) 0.034(2) Uani 0.50 1 d P
O18' O 0.5931(8) 0.4057(4) 0.0570(5) 0.046(3) Uani 0.50 1 d P
O19 O 0.6491(6) 0.5281(3) 0.0508(4) 0.0507(5) Uani 1 1 d .
O20 O 0.4392(7) 0.6211(3) 0.1208(5) 0.0551(6) Uani 1 1 d .
O21 O 0.5996(4) 0.36327(19) 0.3492(2) 0.0395(11) Uani 1 1 d .
O22 O 0.4618(4) 0.7059(2) 0.9867(3) 0.0503(13) Uani 1 1 d .

loop_
_atom_site_aniso_label
_atom_site_aniso_U_11
_atom_site_aniso_U_22
_atom_site_aniso_U_33
_atom_site_aniso_U_23
_atom_site_aniso_U_13
_atom_site_aniso_U_12
Tb1 0.00881(8) 0.01357(9) 0.01043(9) -0.00102(7) 0.00042(7) -0.00070(7)
Ba1 0.01444(11) 0.01340(11) 0.01036(10) 0.00017(9) 0.00288(9) 0.00113(9)
Ba2 0.0151(2) 0.0513(4) 0.0153(2) -0.0063(2) -0.0010(2) 0.0118(2)
C1 0.0130(18) 0.017(2) 0.019(2) -0.0011(17) 0.0016(16) -0.0014(16)
C2 0.0113(17) 0.0145(19) 0.0144(19) -0.0051(16) 0.0006(15) -0.0052(16)
C3 0.020(2) 0.017(2) 0.018(2) 0.0006(17) 0.0045(16) 0.0014(17)
C4 0.026(2) 0.022(2) 0.022(2) 0.0054(18) 0.0116(17) 0.0017(19)
C5 0.020(2) 0.025(2) 0.0141(19) 0.0026(17) 0.0040(16) 0.0078(18)
C6 0.0133(18) 0.020(2) 0.0117(19) 0.0002(16) 0.0002(15) 0.0029(16)
C7 0.0141(18) 0.029(2) 0.0084(18) -0.0010(17) 0.0017(15) 0.0044(18)
C8 0.0108(18) 0.030(2) 0.0076(18) -0.0058(17) -0.0008(15) 0.0013(17)
C9 0.0133(18) 0.021(2) 0.0098(18) -0.0043(16) 0.0020(15) 0.0054(17)
C10 0.022(2) 0.026(2) 0.0086(19) -0.0024(17) -0.0016(16) 0.0101(19)
C11 0.031(2) 0.0114(19) 0.0125(19) 0.0008(16) -0.0001(18) 0.0042(18)
C12 0.023(2) 0.016(2) 0.0101(18) -0.0023(16) 0.0011(16) -0.0018(17)
C13 0.0139(18) 0.0150(19) 0.0068(17) -0.0012(15) -0.0030(15) 0.0019(16)
C14 0.0158(18) 0.0158(19) 0.0108(18) 0.0018(16) 0.0007(15) 0.0010(16)
C15 0.0125(19) 0.030(2) 0.013(2) 0.0041(18) -0.0013(16) -0.0041(18)
C16 0.0161(19) 0.028(2) 0.0112(19) -0.0007(17) 0.0023(16) 0.0015(18)
C17 0.025(2) 0.059(3) 0.013(2) 0.011(2) 0.0004(19) 0.018(2)
C18 0.032(2) 0.074(4) 0.016(2) -0.003(2) 0.0099(19) 0.022(3)
C19 0.036(2) 0.047(3) 0.015(2) 0.000(2) 0.0058(19) 0.021(2)
C20 0.020(2) 0.020(2) 0.0096(19) -0.0067(16) 0.0012(16) -0.0004(17)
C21 0.025(2) 0.0139(19) 0.015(2) -0.0048(16) 0.0017(17) 0.0093(17)
N1 0.0099(15) 0.0186(17) 0.0142(16) -0.0010(14) 0.0039(13) 0.0022(13)
N2 0.0119(15) 0.0159(16) 0.0116(15) -0.0039(13) -0.0002(13) 0.0028(14)
N3 0.0127(15) 0.0150(16) 0.0131(16) 0.0003(13) 0.0029(13) -0.0001(13)
O1 0.0194(14) 0.0203(15) 0.0157(14) -0.0013(12) 0.0028(12) -0.0077(12)
O2 0.0225(15) 0.0192(15) 0.0166(15) -0.0029(12) -0.0007(12) -0.0038(13)
O3 0.0164(14) 0.0275(16) 0.0131(14) -0.0036(13) 0.0006(11) -0.0030(13)
O4 0.0223(15) 0.0402(19) 0.0152(15) -0.0011(14) -0.0010(13) -0.0037(15)
O5 0.0103(13) 0.0303(16) 0.0241(15) -0.0045(13) 0.0045(12) 0.0045(13)
O6 0.0128(13) 0.0214(15) 0.0231(15) 0.0011(12) 0.0056(11) 0.0020(12)
O7 0.0121(12) 0.0144(14) 0.0191(14) 0.0004(12) 0.0026(11) 0.0004(11)
O8 0.0105(13) 0.0188(15) 0.0328(17) 0.0058(13) -0.0038(13) -0.0027(12)
O9 0.0194(15) 0.058(2) 0.0143(15) 0.0118(15) 0.0026(12) 0.0091(16)
O10 0.0151(13) 0.0203(15) 0.0137(14) 0.0020(12) -0.0003(11) -0.0002(12)
O11 0.0184(14) 0.0192(15) 0.0164(14) -0.0006(12) 0.0019(12) 0.0085(12)
O12 0.0436(18) 0.0403(19) 0.0180(16) -0.0020(14) 0.0032(14) 0.0300(16)
O13 0.0305(19) 0.035(2) 0.035(2) 0.0029(17) -0.0125(17) -0.0005(16)
O14 0.0293(16) 0.0266(17) 0.0201(15) -0.0024(13) 0.0037(13) -0.0025(14)
O15 0.0171(13) 0.0204(15) 0.0161(14) 0.0013(12) 0.0039(11) 0.0005(12)
O16 0.0227(15) 0.0304(17) 0.0192(15) 0.0051(13) 0.0045(12) 0.0076(14)
O17 0.0208(15) 0.0280(17) 0.047(2) 0.0212(15) 0.0115(14) 0.0039(14)
O18 0.022(3) 0.045(4) 0.035(4) -0.001(3) 0.011(3) -0.007(3)
O18' 0.030(4) 0.077(6) 0.024(4) -0.003(4) -0.004(3) 0.012(4)
O19 0.0497(7) 0.0533(8) 0.0497(8) -0.0002(6) 0.0236(5) -0.0001(6)
O20 0.0550(7) 0.0561(8) 0.0549(8) 0.0017(6) 0.0282(5) 0.0014(6)
O21 0.0420(19) 0.045(2) 0.0320(18) -0.0008(17) 0.0110(16) 0.0191(18)
O22 0.039(2) 0.073(3) 0.036(2) 0.012(2) 0.0061(17) -0.016(2)

loop_
_atom_type_symbol
_atom_type_description
_atom_type_scat_dispersion_real
_atom_type_scat_dispersion_imag
_atom_type_scat_source
C C 0.0033 0.0016 'International Tables Vol C Tables 4.2.6.8 and 6.1.1.4'
H H 0.0000 0.0000 'International Tables Vol C Tables 4.2.6.8 and 6.1.1.4'
Ba Ba -0.3244 2.2819 'International Tables Vol C Tables 4.2.6.8 and 6.1.1.4'
N N 0.0061 0.0033 'International Tables Vol C Tables 4.2.6.8 and 6.1.1.4'
O O 0.0106 0.0060 'International Tables Vol C Tables 4.2.6.8 and 6.1.1.4'
Tb Tb -0.1723 4.1537 'International Tables Vol C Tables 4.2.6.8 and 6.1.1.4'

loop_
_geom_angle_atom_site_label_1
_geom_angle_atom_site_label_2
_geom_angle_atom_site_label_3
_geom_angle
_geom_angle_site_symmetry_1
_geom_angle_site_symmetry_3
O3 Tb1 O10 147.61(11) . 1_656
O3 Tb1 O11 77.43(10) . 1_656
O10 Tb1 O11 129.27(11) 1_656 1_656
O3 Tb1 O1 128.55(11) . .
O10 Tb1 O1 75.83(10) 1_656 .
O11 Tb1 O1 89.10(10) 1_656 .
O3 Tb1 O7 77.33(10) . 3_766
O10 Tb1 O7 90.38(10) 1_656 3_766
O11 Tb1 O7 76.92(10) 1_656 3_766
O1 Tb1 O7 147.45(11) . 3_766
O3 Tb1 O6 87.90(10) . 3_766
O10 Tb1 O6 76.52(10) 1_656 3_766
O11 Tb1 O6 147.10(11) 1_656 3_766
O1 Tb1 O6 77.20(10) . 3_766
O7 Tb1 O6 128.67(10) 3_766 3_766
O3 Tb1 N3 135.79(11) . 1_656
O10 Tb1 N3 64.68(11) 1_656 1_656
O11 Tb1 N3 64.63(11) 1_656 1_656
O1 Tb1 N3 74.58(11) . 1_656
O7 Tb1 N3 72.86(11) 3_766 1_656
O6 Tb1 N3 136.29(10) 3_766 1_656
O3 Tb1 N2 76.35(11) . 3_766
O10 Tb1 N2 71.33(10) 1_656 3_766
O11 Tb1 N2 136.80(10) 1_656 3_766
O1 Tb1 N2 133.99(10) . 3_766
O7 Tb1 N2 64.22(11) 3_766 3_766
O6 Tb1 N2 64.56(11) 3_766 3_766
N3 Tb1 N2 116.77(12) 1_656 3_766
O3 Tb1 N1 64.53(11) . .
O10 Tb1 N1 134.17(10) 1_656 .
O11 Tb1 N1 73.18(11) 1_656 .
O1 Tb1 N1 64.03(11) . .
O7 Tb1 N1 135.44(10) 3_766 .
O6 Tb1 N1 73.93(11) 3_766 .
N3 Tb1 N1 120.17(12) 1_656 .
N2 Tb1 N1 123.05(12) 3_766 .
O5 Ba1 O4 77.84(9) . .
O5 Ba1 O17 81.61(10) . .
O4 Ba1 O17 84.12(10) . .
O5 Ba1 O15 140.20(9) . .
O4 Ba1 O15 102.10(9) . .
O17 Ba1 O15 138.19(10) . .
O5 Ba1 O13 73.64(11) . .
O4 Ba1 O13 66.35(11) . .
O17 Ba1 O13 144.57(12) . .
O15 Ba1 O13 70.32(11) . .
O5 Ba1 O14 139.27(10) . .
O4 Ba1 O14 67.19(10) . .
O17 Ba1 O14 74.87(10) . .
O15 Ba1 O14 70.06(9) . .
O13 Ba1 O14 108.49(10) . .
O5 Ba1 O8 71.37(9) . 1_455
O4 Ba1 O8 140.02(10) . 1_455
O17 Ba1 O8 66.93(9) . 1_455
O15 Ba1 O8 117.87(9) . 1_455
O13 Ba1 O8 125.27(10) . 1_455
O14 Ba1 O8 125.53(9) . 1_455
O5 Ba1 O15 76.71(9) . 3_666
O4 Ba1 O15 130.29(10) . 3_666
O17 Ba1 O15 132.38(9) . 3_666
O15 Ba1 O15 73.61(9) . 3_666
O13 Ba1 O15 65.81(10) . 3_666
O14 Ba1 O15 142.65(10) . 3_666
O8 Ba1 O15 66.09(8) 1_455 3_666
O5 Ba1 O16 139.49(8) . .
O4 Ba1 O16 132.15(10) . .
O17 Ba1 O16 76.62(10) . .
O15 Ba1 O16 68.68(9) . .
O13 Ba1 O16 137.86(11) . .
O14 Ba1 O16 65.61(9) . .
O8 Ba1 O16 68.77(9) 1_455 .
O15 Ba1 O16 93.41(9) 3_666 .
O5 Ba1 Ba1 109.21(7) . 3_666
O4 Ba1 Ba1 122.54(7) . 3_666
O17 Ba1 Ba1 152.35(7) . 3_666
O15 Ba1 Ba1 37.29(6) . 3_666
O13 Ba1 Ba1 62.18(9) . 3_666
O14 Ba1 Ba1 106.95(7) . 3_666
O8 Ba1 Ba1 91.87(7) 1_455 3_666
O15 Ba1 Ba1 36.32(6) 3_666 3_666
O16 Ba1 Ba1 79.23(7) . 3_666
O5 Ba1 Ba2 32.77(6) . .
O4 Ba1 Ba2 105.23(7) . .
O17 Ba1 Ba2 67.27(8) . .
O15 Ba1 Ba2 144.69(6) . .
O13 Ba1 Ba2 100.91(8) . .
O14 Ba1 Ba2 142.03(7) . .
O8 Ba1 Ba2 39.04(7) 1_455 .
O15 Ba1 Ba2 71.73(6) 3_666 .
O16 Ba1 Ba2 106.75(6) . .
Ba1 Ba1 Ba2 107.806(16) 3_666 .
O20 Ba2 O19 115.6(2) . 3_665
O20 Ba2 O9 82.85(19) . .
O19 Ba2 O9 76.66(16) 3_665 .
O20 Ba2 O19 82.1(2) . .
O19 Ba2 O19 74.1(2) 3_665 .
O9 Ba2 O19 136.89(14) . .
O20 Ba2 O5 82.29(18) . .
O19 Ba2 O5 142.73(15) 3_665 .
O9 Ba2 O5 140.13(10) . .
O19 Ba2 O5 76.75(14) . .
O20 Ba2 O18 151.2(2) . .
O19 Ba2 O18 81.4(2) 3_665 .
O9 Ba2 O18 125.07(16) . .
O19 Ba2 O18 80.7(2) . .
O5 Ba2 O18 71.39(15) . .
O20 Ba2 O18' 60.2(2) . 3_665
O19 Ba2 O18' 56.0(2) 3_665 3_665
O9 Ba2 O18' 77.57(17) . 3_665
O19 Ba2 O18' 59.9(2) . 3_665
O5 Ba2 O18' 124.46(17) . 3_665
O18 Ba2 O18' 127.0(2) . 3_665
O20 Ba2 O8 71.0(2) . 1_455
O19 Ba2 O8 147.34(15) 3_665 1_455
O9 Ba2 O8 72.44(9) . 1_455
O19 Ba2 O8 137.49(14) . 1_455
O5 Ba2 O8 67.76(9) . 1_455
O18 Ba2 O8 108.02(17) . 1_455
O18' Ba2 O8 124.91(18) 3_665 1_455
O20 Ba2 O18' 134.3(3) . .
O19 Ba2 O18' 59.39(19) 3_665 .
O9 Ba2 O18' 130.67(16) . .
O19 Ba2 O18' 52.3(2) . .
O5 Ba2 O18' 84.43(14) . .
O18 Ba2 O18' 33.7(2) . .
O18' Ba2 O18' 93.8(2) 3_665 .
O8 Ba2 O18' 140.46(16) 1_455 .
O20 Ba2 Ba2 99.8(2) . 3_665
O19 Ba2 Ba2 38.68(14) 3_665 3_665
O9 Ba2 Ba2 109.61(8) . 3_665
O19 Ba2 Ba2 35.38(12) . 3_665
O5 Ba2 Ba2 109.28(7) . 3_665
O18 Ba2 Ba2 78.75(16) . 3_665
O18' Ba2 Ba2 48.47(17) 3_665 3_665
O8 Ba2 Ba2 170.42(7) 1_455 3_665
O18' Ba2 Ba2 45.28(16) . 3_665
O20 Ba2 Ba1 70.31(18) . .
O19 Ba2 Ba1 173.27(14) 3_665 .
O9 Ba2 Ba1 108.00(8) . .
O19 Ba2 Ba1 104.39(12) . .
O5 Ba2 Ba1 32.18(7) . .
O18 Ba2 Ba1 91.90(15) . .
O18' Ba2 Ba1 129.21(17) 3_665 .
O8 Ba2 Ba1 35.99(5) 1_455 .
O18' Ba2 Ba1 114.34(13) . .
Ba2 Ba2 Ba1 139.41(2) 3_665 .
O1 C1 O2 125.1(4) . .
O1 C1 C2 117.0(4) . .
O2 C1 C2 117.9(4) . .
N1 C2 C3 122.0(4) . .
N1 C2 C1 112.8(4) . .
C3 C2 C1 125.3(4) . .
C2 C3 C4 118.7(4) . .
C2 C3 H3 120.6 . .
C4 C3 H3 120.7 . .
C5 C4 C3 119.3(4) . .
C5 C4 H4 120.3 . .
C3 C4 H4 120.3 . .
C4 C5 C6 119.2(4) . .
C4 C5 H5 120.4 . .
C6 C5 H5 120.4 . .
N1 C6 C5 121.6(4) . .
N1 C6 C7 114.0(4) . .
C5 C6 C7 124.4(4) . .
O4 C7 O3 124.9(4) . .
O4 C7 C6 119.4(4) . .
O3 C7 C6 115.7(3) . .
O5 C8 O6 125.0(4) . .
O5 C8 C9 118.5(4) . .
O6 C8 C9 116.5(4) . .
N2 C9 C10 121.7(4) . .
N2 C9 C8 114.9(4) . .
C10 C9 C8 123.4(4) . .
C11 C10 C9 118.4(4) . .
C11 C10 H10 120.8 . .
C9 C10 H10 120.8 . .
C10 C11 C12 120.3(4) . .
C10 C11 H11 119.8 . .
C12 C11 H11 119.8 . .
C13 C12 C11 117.7(4) . .
C13 C12 H12 121.2 . .
C11 C12 H12 121.2 . .
N2 C13 C12 123.0(4) . .
N2 C13 C14 114.9(4) . .
C12 C13 C14 122.1(4) . .
O8 C14 O7 126.1(4) . .
O8 C14 C13 119.3(4) . .
O7 C14 C13 114.6(4) . .
O9 C15 O10 126.1(4) . .
O9 C15 C16 118.2(4) . .
O10 C15 C16 115.7(4) . .
N3 C16 C17 121.4(4) . .
N3 C16 C15 114.4(4) . .
C17 C16 C15 124.1(4) . .
C18 C17 C16 118.8(4) . .
C18 C17 H17 120.6 . .
C16 C17 H17 120.6 . .
C17 C18 C19 120.0(5) . .
C17 C18 H18 120.0 . .
C19 C18 H18 120.0 . .
C18 C19 C20 118.7(5) . .
C18 C19 H19 120.6 . .
C20 C19 H19 120.6 . .
N3 C20 C19 121.4(4) . .
N3 C20 C21 114.3(4) . .
C19 C20 C21 124.2(4) . .
O12 C21 O11 124.8(4) . .
O12 C21 C20 119.7(4) . .
O11 C21 C20 115.5(4) . .
C6 N1 C2 119.3(4) . .
C6 N1 Tb1 119.8(3) . .
C2 N1 Tb1 120.9(3) . .
C13 N2 C9 118.9(4) . .
C13 N2 Tb1 120.8(3) . 3_766
C9 N2 Tb1 119.7(3) . 3_766
C16 N3 C20 119.6(4) . .
C16 N3 Tb1 120.0(3) . 1_454
C20 N3 Tb1 120.3(3) . 1_454
C1 O1 Tb1 125.2(3) . .
C7 O3 Tb1 124.8(3) . .
C7 O4 Ba1 115.8(3) . .
C8 O5 Ba1 127.8(2) . .
C8 O5 Ba2 117.1(3) . .
Ba1 O5 Ba2 115.05(10) . .
C8 O6 Tb1 123.5(3) . 3_766
C14 O7 Tb1 125.1(3) . 3_766
C14 O8 Ba1 130.9(3) . 1_655
C14 O8 Ba2 102.8(3) . 1_655
Ba1 O8 Ba2 104.96(10) 1_655 1_655
C15 O9 Ba2 128.8(3) . .
C15 O10 Tb1 124.7(3) . 1_454
C21 O11 Tb1 124.8(3) . 1_454
Ba1 O15 Ba1 106.39(9) . 3_666
O18' O18 Ba2 84.8(4) . .
O18 O18' Ba2 146.7(5) . 3_665
O18 O18' Ba2 61.5(4) . .
Ba2 O18' Ba2 86.2(2) 3_665 .
Ba2 O19 Ba2 105.9(2) 3_665 .

loop_
_geom_bond_atom_site_label_1
_geom_bond_atom_site_label_2
_geom_bond_distance
_geom_bond_site_symmetry_2
Tb1 O3 2.387(3) .
Tb1 O10 2.406(3) 1_656
Tb1 O11 2.413(3) 1_656
Tb1 O1 2.420(3) .
Tb1 O7 2.444(3) 3_766
Tb1 O6 2.448(3) 3_766
Tb1 N3 2.477(4) 1_656
Tb1 N2 2.492(3) 3_766
Tb1 N1 2.497(4) .
Ba1 O5 2.763(3) .
Ba1 O4 2.785(3) .
Ba1 O17 2.797(3) .
Ba1 O15 2.811(3) .
Ba1 O13 2.828(4) .
Ba1 O14 2.838(3) .
Ba1 O8 2.858(3) 1_455
Ba1 O15 2.875(3) 3_666
Ba1 O16 2.908(3) .
Ba1 Ba1 4.5530(7) 3_666
Ba1 Ba2 4.6990(10) .
Ba2 O20 2.209(7) .
Ba2 O19 2.557(6) 3_665
Ba2 O9 2.669(3) .
Ba2 O19 2.760(7) .
Ba2 O5 2.807(3) .
Ba2 O18 2.811(8) .
Ba2 O18' 3.024(9) 3_665
Ba2 O8 3.064(4) 1_455
Ba2 O18' 3.186(9) .
Ba2 Ba2 4.2462(14) 3_665
C1 O1 1.256(6) .
C1 O2 1.270(5) .
C1 C2 1.511(6) .
C2 N1 1.353(5) .
C2 C3 1.381(6) .
C3 C4 1.394(6) .
C3 H3 0.9500 .
C4 C5 1.383(6) .
C4 H4 0.9500 .
C5 C6 1.388(7) .
C5 H5 0.9500 .
C6 N1 1.346(5) .
C6 C7 1.497(6) .
C7 O4 1.234(5) .
C7 O3 1.284(5) .
C8 O5 1.254(5) .
C8 O6 1.271(6) .
C8 C9 1.501(6) .
C9 N2 1.344(5) .
C9 C10 1.391(6) .
C10 C11 1.373(7) .
C10 H10 0.9500 .
C11 C12 1.387(7) .
C11 H11 0.9500 .
C12 C13 1.377(6) .
C12 H12 0.9500 .
C13 N2 1.337(6) .
C13 C14 1.524(6) .
C14 O8 1.236(5) .
C14 O7 1.280(5) .
C15 O9 1.256(5) .
C15 O10 1.264(6) .
C15 C16 1.507(6) .
C16 N3 1.334(5) .
C16 C17 1.399(7) .
C17 C18 1.374(8) .
C17 H17 0.9500 .
C18 C19 1.377(7) .
C18 H18 0.9500 .
C19 C20 1.392(7) .
C19 H19 0.9500 .
C20 N3 1.353(6) .
C20 C21 1.504(6) .
C21 O12 1.245(6) .
C21 O11 1.278(6) .
N2 Tb1 2.492(3) 3_766
N3 Tb1 2.477(4) 1_454
O6 Tb1 2.448(3) 3_766
O7 Tb1 2.444(3) 3_766
O8 Ba1 2.858(3) 1_655
O8 Ba2 3.064(4) 1_655
O10 Tb1 2.406(3) 1_454
O11 Tb1 2.413(3) 1_454
O15 Ba1 2.875(3) 3_666
O18 O18' 1.777(12) .
O18' Ba2 3.024(9) 3_665
O19 Ba2 2.557(6) 3_665

loop_
_geom_torsion_atom_site_label_1
_geom_torsion_atom_site_label_2
_geom_torsion_atom_site_label_3
_geom_torsion_atom_site_label_4
_geom_torsion
_geom_torsion_site_symmetry_1
_geom_torsion_site_symmetry_4
O5 Ba1 Ba2 O20 -107.5(2) . .
O4 Ba1 Ba2 O20 -73.2(2) . .
O17 Ba1 Ba2 O20 3.5(2) . .
O15 Ba1 Ba2 O20 147.3(2) . .
O13 Ba1 Ba2 O20 -141.5(2) . .
O14 Ba1 Ba2 O20 -1.0(2) . .
O8 Ba1 Ba2 O20 84.4(2) 1_455 .
O15 Ba1 Ba2 O20 158.7(2) 3_666 .
O16 Ba1 Ba2 O20 70.7(2) . .
Ba1 Ba1 Ba2 O20 154.5(2) 3_666 .
O5 Ba1 Ba2 O19 44.2(12) . 3_665
O4 Ba1 Ba2 O19 78.5(12) . 3_665
O17 Ba1 Ba2 O19 155.2(12) . 3_665
O15 Ba1 Ba2 O19 -61.0(12) . 3_665
O13 Ba1 Ba2 O19 10.2(12) . 3_665
O14 Ba1 Ba2 O19 150.8(12) . 3_665
O8 Ba1 Ba2 O19 -123.9(12) 1_455 3_665
O15 Ba1 Ba2 O19 -49.6(12) 3_666 3_665
O16 Ba1 Ba2 O19 -137.6(12) . 3_665
Ba1 Ba1 Ba2 O19 -53.8(12) 3_666 3_665
O5 Ba1 Ba2 O9 177.28(16) . .
O4 Ba1 Ba2 O9 -148.45(12) . .
O17 Ba1 Ba2 O9 -71.70(12) . .
O15 Ba1 Ba2 O9 72.05(14) . .
O13 Ba1 Ba2 O9 143.32(12) . .
O14 Ba1 Ba2 O9 -76.16(15) . .
O8 Ba1 Ba2 O9 9.22(13) 1_455 .
O15 Ba1 Ba2 O9 83.52(11) 3_666 .
O16 Ba1 Ba2 O9 -4.53(11) . .
Ba1 Ba1 Ba2 O9 79.25(9) 3_666 .
O5 Ba1 Ba2 O19 -31.58(18) . .
O4 Ba1 Ba2 O19 2.69(15) . .
O17 Ba1 Ba2 O19 79.44(15) . .
O15 Ba1 Ba2 O19 -136.80(17) . .
O13 Ba1 Ba2 O19 -65.54(16) . .
O14 Ba1 Ba2 O19 74.98(18) . .
O8 Ba1 Ba2 O19 160.36(17) 1_455 .
O15 Ba1 Ba2 O19 -125.33(15) 3_666 .
O16 Ba1 Ba2 O19 146.61(15) . .
Ba1 Ba1 Ba2 O19 -129.61(13) 3_666 .
O4 Ba1 Ba2 O5 34.27(15) . .
O17 Ba1 Ba2 O5 111.02(15) . .
O15 Ba1 Ba2 O5 -105.22(17) . .
O13 Ba1 Ba2 O5 -33.96(15) . .
O14 Ba1 Ba2 O5 106.56(17) . .
O8 Ba1 Ba2 O5 -168.06(16) 1_455 .
O15 Ba1 Ba2 O5 -93.75(14) 3_666 .
O16 Ba1 Ba2 O5 178.19(15) . .
Ba1 Ba1 Ba2 O5 -98.03(13) 3_666 .
O5 Ba1 Ba2 O18 49.3(2) . .
O4 Ba1 Ba2 O18 83.57(17) . .
O17 Ba1 Ba2 O18 160.33(17) . .
O15 Ba1 Ba2 O18 -55.92(18) . .
O13 Ba1 Ba2 O18 15.34(17) . .
O14 Ba1 Ba2 O18 155.87(19) . .
O8 Ba1 Ba2 O18 -118.75(18) 1_455 .
O15 Ba1 Ba2 O18 -44.45(16) 3_666 .
O16 Ba1 Ba2 O18 -132.50(16) . .
Ba1 Ba1 Ba2 O18 -48.72(15) 3_666 .
O5 Ba1 Ba2 O18' -94.3(2) . 3_665
O4 Ba1 Ba2 O18' -60.0(2) . 3_665
O17 Ba1 Ba2 O18' 16.8(2) . 3_665
O15 Ba1 Ba2 O18' 160.5(2) . 3_665
O13 Ba1 Ba2 O18' -128.2(2) . 3_665
O14 Ba1 Ba2 O18' 12.3(2) . 3_665
O8 Ba1 Ba2 O18' 97.7(2) 1_455 3_665
O15 Ba1 Ba2 O18' 172.0(2) 3_666 3_665
O16 Ba1 Ba2 O18' 83.9(2) . 3_665
Ba1 Ba1 Ba2 O18' 167.7(2) 3_666 3_665
O5 Ba1 Ba2 O8 168.06(16) . 1_455
O4 Ba1 Ba2 O8 -157.67(13) . 1_455
O17 Ba1 Ba2 O8 -80.92(13) . 1_455
O15 Ba1 Ba2 O8 62.84(15) . 1_455
O13 Ba1 Ba2 O8 134.10(13) . 1_455
O14 Ba1 Ba2 O8 -85.38(15) . 1_455
O15 Ba1 Ba2 O8 74.31(12) 3_666 1_455
O16 Ba1 Ba2 O8 -13.75(12) . 1_455
Ba1 Ba1 Ba2 O8 70.03(10) 3_666 1_455
O5 Ba1 Ba2 O18' 23.2(2) . .
O4 Ba1 Ba2 O18' 57.5(2) . .
O17 Ba1 Ba2 O18' 134.3(2) . .
O15 Ba1 Ba2 O18' -82.0(2) . .
O13 Ba1 Ba2 O18' -10.7(2) . .
O14 Ba1 Ba2 O18' 129.8(2) . .
O8 Ba1 Ba2 O18' -144.8(2) 1_455 .
O15 Ba1 Ba2 O18' -70.52(19) 3_666 .
O16 Ba1 Ba2 O18' -158.6(2) . .
Ba1 Ba1 Ba2 O18' -74.79(18) 3_666 .
O5 Ba1 Ba2 Ba2 -25.54(13) . 3_665
O4 Ba1 Ba2 Ba2 8.73(9) . 3_665
O17 Ba1 Ba2 Ba2 85.48(9) . 3_665
O15 Ba1 Ba2 Ba2 -130.77(11) . 3_665
O13 Ba1 Ba2 Ba2 -59.50(9) . 3_665
O14 Ba1 Ba2 Ba2 81.02(12) . 3_665
O8 Ba1 Ba2 Ba2 166.40(11) 1_455 3_665
O15 Ba1 Ba2 Ba2 -119.30(7) 3_666 3_665
O16 Ba1 Ba2 Ba2 152.65(8) . 3_665
Ba1 Ba1 Ba2 Ba2 -123.57(4) 3_666 3_665
O1 C1 C2 N1 -0.8(6) . .
O2 C1 C2 N1 178.6(4) . .
O1 C1 C2 C3 178.8(4) . .
O2 C1 C2 C3 -1.9(7) . .
N1 C2 C3 C4 0.0(7) . .
C1 C2 C3 C4 -179.5(4) . .
C2 C3 C4 C5 1.3(7) . .
C3 C4 C5 C6 -1.3(7) . .
C4 C5 C6 N1 0.0(7) . .
C4 C5 C6 C7 179.4(4) . .
N1 C6 C7 O4 170.9(4) . .
C5 C6 C7 O4 -8.6(7) . .
N1 C6 C7 O3 -8.6(6) . .
C5 C6 C7 O3 171.9(4) . .
O5 C8 C9 N2 176.5(4) . .
O6 C8 C9 N2 -5.5(5) . .
O5 C8 C9 C10 -4.8(6) . .
O6 C8 C9 C10 173.1(4) . .
N2 C9 C10 C11 -2.6(6) . .
C8 C9 C10 C11 178.8(4) . .
C9 C10 C11 C12 0.7(6) . .
C10 C11 C12 C13 1.5(6) . .
C11 C12 C13 N2 -2.0(6) . .
C11 C12 C13 C14 175.7(4) . .
N2 C13 C14 O8 -173.6(4) . .
C12 C13 C14 O8 8.6(6) . .
N2 C13 C14 O7 5.4(5) . .
C12 C13 C14 O7 -172.5(4) . .
O9 C15 C16 N3 169.8(4) . .
O10 C15 C16 N3 -8.8(6) . .
O9 C15 C16 C17 -8.2(7) . .
O10 C15 C16 C17 173.1(5) . .
N3 C16 C17 C18 -1.1(8) . .
C15 C16 C17 C18 176.8(5) . .
C16 C17 C18 C19 -0.1(9) . .
C17 C18 C19 C20 1.4(9) . .
C18 C19 C20 N3 -1.7(8) . .
C18 C19 C20 C21 175.9(5) . .
N3 C20 C21 O12 173.7(4) . .
C19 C20 C21 O12 -4.0(7) . .
N3 C20 C21 O11 -4.1(6) . .
C19 C20 C21 O11 178.2(4) . .
C5 C6 N1 C2 1.3(6) . .
C7 C6 N1 C2 -178.2(4) . .
C5 C6 N1 Tb1 -179.5(3) . .
C7 C6 N1 Tb1 1.0(5) . .
C3 C2 N1 C6 -1.3(6) . .
C1 C2 N1 C6 178.2(4) . .
C3 C2 N1 Tb1 179.5(3) . .
C1 C2 N1 Tb1 -1.0(5) . .
O3 Tb1 N1 C6 3.5(3) . .
O10 Tb1 N1 C6 150.7(3) 1_656 .
O11 Tb1 N1 C6 -80.3(3) 1_656 .
O1 Tb1 N1 C6 -177.7(3) . .
O7 Tb1 N1 C6 -30.4(4) 3_766 .
O6 Tb1 N1 C6 98.9(3) 3_766 .
N3 Tb1 N1 C6 -126.4(3) 1_656 .
N2 Tb1 N1 C6 55.0(3) 3_766 .
O3 Tb1 N1 C2 -177.3(3) . .
O10 Tb1 N1 C2 -30.1(4) 1_656 .
O11 Tb1 N1 C2 98.9(3) 1_656 .
O1 Tb1 N1 C2 1.4(3) . .
O7 Tb1 N1 C2 148.8(3) 3_766 .
O6 Tb1 N1 C2 -81.9(3) 3_766 .
N3 Tb1 N1 C2 52.8(3) 1_656 .
N2 Tb1 N1 C2 -125.8(3) 3_766 .
C12 C13 N2 C9 0.2(6) . .
C14 C13 N2 C9 -177.6(3) . .
C12 C13 N2 Tb1 170.6(3) . 3_766
C14 C13 N2 Tb1 -7.2(4) . 3_766
C10 C9 N2 C13 2.1(6) . .
C8 C9 N2 C13 -179.1(3) . .
C10 C9 N2 Tb1 -168.3(3) . 3_766
C8 C9 N2 Tb1 10.4(4) . 3_766
C17 C16 N3 C20 0.9(7) . .
C15 C16 N3 C20 -177.3(4) . .
C17 C16 N3 Tb1 -175.1(4) . 1_454
C15 C16 N3 Tb1 6.8(5) . 1_454
C19 C20 N3 C16 0.6(6) . .
C21 C20 N3 C16 -177.2(4) . .
C19 C20 N3 Tb1 176.5(4) . 1_454
C21 C20 N3 Tb1 -1.3(5) . 1_454
O2 C1 O1 Tb1 -177.0(3) . .
C2 C1 O1 Tb1 2.3(5) . .
O3 Tb1 O1 C1 -0.6(4) . .
O10 Tb1 O1 C1 155.2(4) 1_656 .
O11 Tb1 O1 C1 -73.7(3) 1_656 .
O7 Tb1 O1 C1 -137.3(3) 3_766 .
O6 Tb1 O1 C1 76.1(3) 3_766 .
N3 Tb1 O1 C1 -137.6(4) 1_656 .
N2 Tb1 O1 C1 109.9(3) 3_766 .
N1 Tb1 O1 C1 -2.0(3) . .
O4 C7 O3 Tb1 -166.3(3) . .
C6 C7 O3 Tb1 13.2(5) . .
O10 Tb1 O3 C7 -142.8(3) 1_656 .
O11 Tb1 O3 C7 68.0(3) 1_656 .
O1 Tb1 O3 C7 -10.6(4) . .
O7 Tb1 O3 C7 147.1(3) 3_766 .
O6 Tb1 O3 C7 -82.4(3) 3_766 .
N3 Tb1 O3 C7 98.8(3) 1_656 .
N2 Tb1 O3 C7 -146.7(3) 3_766 .
N1 Tb1 O3 C7 -9.2(3) . .
O3 C7 O4 Ba1 39.9(6) . .
C6 C7 O4 Ba1 -139.5(3) . .
O5 Ba1 O4 C7 -145.2(3) . .
O17 Ba1 O4 C7 132.1(3) . .
O15 Ba1 O4 C7 -6.0(3) . .
O13 Ba1 O4 C7 -67.9(3) . .
O14 Ba1 O4 C7 56.1(3) . .
O8 Ba1 O4 C7 174.7(3) 1_455 .
O15 Ba1 O4 C7 -84.6(3) 3_666 .
O16 Ba1 O4 C7 66.1(4) . .
Ba1 Ba1 O4 C7 -40.0(4) 3_666 .
Ba2 Ba1 O4 C7 -163.4(3) . .
O6 C8 O5 Ba1 108.7(4) . .
C9 C8 O5 Ba1 -73.5(5) . .
O6 C8 O5 Ba2 -75.4(5) . .
C9 C8 O5 Ba2 102.3(3) . .
O4 Ba1 O5 C8 29.7(4) . .
O17 Ba1 O5 C8 115.4(4) . .
O15 Ba1 O5 C8 -64.7(4) . .
O13 Ba1 O5 C8 -39.0(4) . .
O14 Ba1 O5 C8 60.6(4) . .
O8 Ba1 O5 C8 -176.2(4) 1_455 .
O15 Ba1 O5 C8 -107.3(4) 3_666 .
O16 Ba1 O5 C8 173.2(3) . .
Ba1 Ba1 O5 C8 -90.8(4) 3_666 .
Ba2 Ba1 O5 C8 175.9(4) . .
O4 Ba1 O5 Ba2 -146.24(14) . .
O17 Ba1 O5 Ba2 -60.49(12) . .
O15 Ba1 O5 Ba2 119.38(13) . .
O13 Ba1 O5 Ba2 145.13(15) . .
O14 Ba1 O5 Ba2 -115.34(14) . .
O8 Ba1 O5 Ba2 7.91(11) 1_455 .
O15 Ba1 O5 Ba2 76.82(12) 3_666 .
O16 Ba1 O5 Ba2 -2.7(2) . .
Ba1 Ba1 O5 Ba2 93.26(11) 3_666 .
O20 Ba2 O5 C8 -111.4(4) . .
O19 Ba2 O5 C8 11.4(4) 3_665 .
O9 Ba2 O5 C8 179.6(3) . .
O19 Ba2 O5 C8 -27.8(3) . .
O18 Ba2 O5 C8 56.7(3) . .
O18' Ba2 O5 C8 -65.9(4) 3_665 .
O8 Ba2 O5 C8 176.1(3) 1_455 .
O18' Ba2 O5 C8 24.8(4) . .
Ba2 Ba2 O5 C8 -13.7(3) 3_665 .
Ba1 Ba2 O5 C8 -176.4(4) . .
O20 Ba2 O5 Ba1 65.0(2) . .
O19 Ba2 O5 Ba1 -172.2(2) 3_665 .
O9 Ba2 O5 Ba1 -4.0(2) . .
O19 Ba2 O5 Ba1 148.59(18) . .
O18 Ba2 O5 Ba1 -126.9(2) . .
O18' Ba2 O5 Ba1 110.4(2) 3_665 .
O8 Ba2 O5 Ba1 -7.55(10) 1_455 .
O18' Ba2 O5 Ba1 -158.8(2) . .
Ba2 Ba2 O5 Ba1 162.71(9) 3_665 .
O5 C8 O6 Tb1 175.6(3) . 3_766
C9 C8 O6 Tb1 -2.1(5) . 3_766
O8 C14 O7 Tb1 177.8(3) . 3_766
C13 C14 O7 Tb1 -1.0(5) . 3_766
O7 C14 O8 Ba1 -70.9(6) . 1_655
C13 C14 O8 Ba1 107.8(4) . 1_655
O7 C14 O8 Ba2 52.1(5) . 1_655
C13 C14 O8 Ba2 -129.1(3) . 1_655
O10 C15 O9 Ba2 28.2(7) . .
C16 C15 O9 Ba2 -150.3(3) . .
O20 Ba2 O9 C15 81.0(4) . .
O19 Ba2 O9 C15 -37.4(4) 3_665 .
O19 Ba2 O9 C15 10.8(5) . .
O5 Ba2 O9 C15 149.9(4) . .
O18 Ba2 O9 C15 -106.7(4) . .
O18' Ba2 O9 C15 20.1(4) 3_665 .
O8 Ba2 O9 C15 153.3(4) 1_455 .
O18' Ba2 O9 C15 -64.1(5) . .
Ba2 Ba2 O9 C15 -16.9(4) 3_665 .
Ba1 Ba2 O9 C15 147.6(4) . .
O9 C15 O10 Tb1 -171.4(4) . 1_454
C16 C15 O10 Tb1 7.1(5) . 1_454
O12 C21 O11 Tb1 -169.6(3) . 1_454
C20 C21 O11 Tb1 8.1(5) . 1_454
O5 Ba1 O15 Ba1 -43.32(17) . 3_666
O4 Ba1 O15 Ba1 -128.78(10) . 3_666
O17 Ba1 O15 Ba1 136.47(12) . 3_666
O13 Ba1 O15 Ba1 -69.61(11) . 3_666
O14 Ba1 O15 Ba1 171.19(12) . 3_666
O8 Ba1 O15 Ba1 50.70(13) 1_455 3_666
O15 Ba1 O15 Ba1 0.0 3_666 3_666
O16 Ba1 O15 Ba1 100.45(11) . 3_666
Ba2 Ba1 O15 Ba1 11.35(16) . 3_666
O20 Ba2 O18 O18' -83.6(6) . .
O19 Ba2 O18 O18' 45.5(3) 3_665 .
O9 Ba2 O18 O18' 112.5(3) . .
O19 Ba2 O18 O18' -29.6(3) . .
O5 Ba2 O18 O18' -108.7(3) . .
O18' Ba2 O18 O18' 10.9(5) 3_665 .
O8 Ba2 O18 O18' -166.7(3) 1_455 .
Ba2 Ba2 O18 O18' 6.3(3) 3_665 .
Ba1 Ba2 O18 O18' -133.9(3) . .
Ba2 O18 O18' Ba2 -16.0(8) . 3_665
O20 Ba2 O18' O18 138.0(4) . .
O19 Ba2 O18' O18 -124.9(4) 3_665 .
O9 Ba2 O18' O18 -94.4(3) . .
O19 Ba2 O18' O18 142.0(4) . .
O5 Ba2 O18' O18 64.4(3) . .
O18' Ba2 O18' O18 -171.3(4) 3_665 .
O8 Ba2 O18' O18 20.1(5) 1_455 .
Ba2 Ba2 O18' O18 -171.3(4) 3_665 .
Ba1 Ba2 O18' O18 52.3(4) . .
O20 Ba2 O18' Ba2 -50.8(3) . 3_665
O19 Ba2 O18' Ba2 46.32(19) 3_665 3_665
O9 Ba2 O18' Ba2 76.8(3) . 3_665
O19 Ba2 O18' Ba2 -46.74(19) . 3_665
O5 Ba2 O18' Ba2 -124.28(17) . 3_665
O18 Ba2 O18' Ba2 171.3(4) . 3_665
O18' Ba2 O18' Ba2 0.0 3_665 3_665
O8 Ba2 O18' Ba2 -168.60(11) 1_455 3_665
Ba1 Ba2 O18' Ba2 -136.47(10) . 3_665
O20 Ba2 O19 Ba2 -119.5(3) . 3_665
O19 Ba2 O19 Ba2 0.0 3_665 3_665
O9 Ba2 O19 Ba2 -49.0(3) . 3_665
O5 Ba2 O19 Ba2 156.6(2) . 3_665
O18 Ba2 O19 Ba2 83.6(2) . 3_665
O18' Ba2 O19 Ba2 -59.5(2) 3_665 3_665
O8 Ba2 O19 Ba2 -169.79(11) 1_455 3_665
O18' Ba2 O19 Ba2 63.4(2) . 3_665
Ba1 Ba2 O19 Ba2 173.21(15) . 3_665
